data_7039813
loop_
_publ_author_name
'Wang, Xiuli'
'Sun, Junjun'
'Lin, Hongyan'
'Chang, Zhihan'
'Wang, Xiang'
'Liu, Guocheng'

_publ_section_title
;
 A series of Anderson-type polyoxometalate-based metal-organic complexes:
 their pH-dependent electrochemical behaviour, and as electrocatalysts and
 photocatalysts.
;
_journal_issue 31
_journal_name_full 'Dalton transactions (Cambridge, England : 2003)'
_journal_page_first 12465
_journal_page_last 12478
_journal_paper_doi 10.1039/c6dt02216b
_journal_volume 45
_journal_year 2016
_chemical_formula_sum 'C10 H22 Cr Cu2 Mo6 N4 O30'
_chemical_formula_weight 1433.03
_space_group_crystal_system triclinic
_space_group_IT_number 2
_space_group_name_Hall '-P 1'
_space_group_name_H-M_alt 'P -1'
_symmetry_space_group_name_Hall '-P 1'
_symmetry_space_group_name_H-M 'P -1'
_atom_sites_solution_hydrogens geom
_atom_sites_solution_primary direct
_atom_sites_solution_secondary difmap
_audit_creation_method SHELXL-2014/7
_audit_update_record
;
2016-06-20 deposited with the CCDC.
2016-07-06 downloaded from the CCDC.
;
_cell_angle_alpha 67.8790(10)
_cell_angle_beta 88.1180(10)
_cell_angle_gamma 77.8080(10)
_cell_formula_units_Z 2
_cell_length_a 9.8950(7)
_cell_length_b 12.3740(9)
_cell_length_c 14.7220(10)
_cell_measurement_reflns_used 4799
_cell_measurement_temperature 296(2)
_cell_measurement_theta_max 28.4651
_cell_measurement_theta_min 2.4715
_cell_volume 1630.1(2)
_computing_cell_refinement 'Bruker XSCANS'
_computing_data_collection 'Bruker XSCANS'
_computing_data_reduction 'Bruker SHELXTL'
_computing_molecular_graphics 'Bruker SHELXTL'
_computing_publication_material 'Bruker SHELXTL'
_computing_structure_refinement 'SHELXL-2014/7 (Sheldrick, 2014)'
_computing_structure_solution 'Bruker SHELXTL'
_diffrn_ambient_temperature 296(2)
_diffrn_measured_fraction_theta_full 0.999
_diffrn_measured_fraction_theta_max 0.989
_diffrn_measurement_device_type 'Bruker P4'
_diffrn_measurement_method '\w scans'
_diffrn_radiation_type MoK\a
_diffrn_radiation_wavelength 0.71069
_diffrn_reflns_av_R_equivalents 0.0168
_diffrn_reflns_av_unetI/netI 0.0357
_diffrn_reflns_Laue_measured_fraction_full 0.999
_diffrn_reflns_Laue_measured_fraction_max 0.989
_diffrn_reflns_limit_h_max 11
_diffrn_reflns_limit_h_min -13
_diffrn_reflns_limit_k_max 14
_diffrn_reflns_limit_k_min -16
_diffrn_reflns_limit_l_max 15
_diffrn_reflns_limit_l_min -19
_diffrn_reflns_number 11812
_diffrn_reflns_point_group_measured_fraction_full 0.999
_diffrn_reflns_point_group_measured_fraction_max 0.989
_diffrn_reflns_theta_full 25.240
_diffrn_reflns_theta_max 28.491
_diffrn_reflns_theta_min 1.819
_diffrn_source 'sealed tube'
_exptl_absorpt_coefficient_mu 3.941
_exptl_absorpt_correction_T_max 0.554
_exptl_absorpt_correction_T_min 0.404
_exptl_absorpt_correction_type numerical
_exptl_absorpt_process_details 'ABSCOR by T.Higashi    8  March, 1995'
_exptl_crystal_colour GREEN
_exptl_crystal_density_diffrn 2.920
_exptl_crystal_density_method 'not measured'
_exptl_crystal_description BLOCK
_exptl_crystal_F_000 1358
_exptl_crystal_size_max 0.320
_exptl_crystal_size_mid 0.200
_exptl_crystal_size_min 0.150
_refine_diff_density_max 3.863
_refine_diff_density_min -1.530
_refine_diff_density_rms 0.200
_refine_ls_extinction_method none
_refine_ls_goodness_of_fit_ref 0.991
_refine_ls_hydrogen_treatment constr
_refine_ls_matrix_type full
_refine_ls_number_parameters 479
_refine_ls_number_reflns 8180
_refine_ls_number_restraints 6
_refine_ls_restrained_S_all 0.991
_refine_ls_R_factor_all 0.0572
_refine_ls_R_factor_gt 0.0389
_refine_ls_shift/su_max 0.001
_refine_ls_shift/su_mean 0.000
_refine_ls_structure_factor_coef Fsqd
_refine_ls_weighting_details 'w=1/[\s^2^(Fo^2^)+(0.1000P)^2^] where P=(Fo^2^+2Fc^2^)/3'
_refine_ls_weighting_scheme calc
_refine_ls_wR_factor_gt 0.1234
_refine_ls_wR_factor_ref 0.1399
_reflns_Friedel_coverage 0.000
_reflns_number_gt 6450
_reflns_number_total 8268
_reflns_threshold_expression 'I > 2\s(I)'
_cod_data_source_file c6dt02216b2.cif
_cod_data_source_block complex1
_cod_depositor_comments 'Adding full bibliography for 7039813--7039819.cif.'
_cod_database_code 7039813
_shelx_shelxl_version_number 2014/7
_shelx_space_group_comment
;
The symmetry employed for this shelxl refinement is uniquely defined
by the following loop, which should always be used as a source of
symmetry information in preference to the above space-group names.
They are only intended as comments.
;
_shelx_estimated_absorpt_t_min 0.365
_shelx_estimated_absorpt_t_max 0.589

loop_
_space_group_symop_operation_xyz
'x, y, z'
'-x, -y, -z'

loop_
_atom_site_label
_atom_site_type_symbol
_atom_site_fract_x
_atom_site_fract_y
_atom_site_fract_z
_atom_site_U_iso_or_equiv
_atom_site_adp_type
_atom_site_occupancy
_atom_site_site_symmetry_order
_atom_site_calc_flag
_atom_site_refinement_flags_posn
_atom_site_refinement_flags_adp
Mo1 Mo -0.27351(5) -0.03959(4) 0.16130(3) 0.01447(11) Uani 1 1 d . .
Cr1 Cr -0.23629(8) -0.05478(6) 0.39153(5) 0.01073(17) Uani 1 1 d . .
O1 O -0.1460(4) -0.0769(3) 0.0873(3) 0.0216(8) Uani 1 1 d . .
N1 N -0.3854(5) -0.4683(4) 0.2326(3) 0.0172(9) Uani 1 1 d . .
O1W O -0.0366(6) -0.1359(6) -0.0961(4) 0.0540(16) Uani 1 1 d . .
H1WA H -0.1036 -0.0929 -0.1371 0.065 Uiso 1 1 d R U
H1WB H 0.0381 -0.1255 -0.1251 0.065 Uiso 1 1 d R U
Cu1 Cu -0.04055(7) -0.21821(6) 0.06270(5) 0.01801(16) Uani 1 1 d . .
C1 C 0.1754(6) -0.4035(5) 0.0408(4) 0.0241(12) Uani 1 1 d . .
H1A H 0.2122 -0.3383 0.0031 0.029 Uiso 1 1 calc R U
Mo2 Mo -0.14881(5) -0.30188(4) 0.34155(3) 0.01594(12) Uani 1 1 d . .
N2 N -0.1385(5) -0.4588(4) 0.1652(3) 0.0157(9) Uani 1 1 d . .
Cu2 Cu -0.19889(7) -0.57166(6) 0.28647(5) 0.01838(16) Uani 1 1 d . .
C2 C 0.1913(7) -0.6135(6) 0.1088(5) 0.0305(14) Uani 1 1 d . .
H2A H 0.2391 -0.6911 0.1204 0.037 Uiso 1 1 calc R U
O2W O 0.1252(5) -0.1623(4) 0.0790(3) 0.0314(10) Uani 1 1 d . .
H40 H 0.1300 -0.0896 0.0618 0.038 Uiso 1 1 d R U
H41 H 0.2073 -0.2041 0.0902 0.038 Uiso 1 1 d R U
O3 O -0.2174(4) -0.2628(3) 0.0581(3) 0.0200(8) Uani 1 1 d . .
Mo3 Mo -0.12990(5) -0.31960(4) 0.57096(3) 0.01407(11) Uani 1 1 d . .
N3 N 0.0524(5) -0.3835(4) 0.0797(3) 0.0187(9) Uani 1 1 d . .
O3W O -0.2995(8) 0.0109(8) -0.1320(6) 0.094(3) Uani 1 1 d . U
H3WA H -0.3667 0.0032 -0.0942 0.113 Uiso 1 1 d R U
H3WB H -0.3209 -0.0025 -0.1817 0.113 Uiso 1 1 d R U
C3 C 0.0641(6) -0.5940(5) 0.1449(4) 0.0228(12) Uani 1 1 d . .
H3A H 0.0236 -0.6580 0.1795 0.027 Uiso 1 1 calc R U
Mo4 Mo -0.33450(5) 0.18413(4) 0.44167(3) 0.01455(12) Uani 1 1 d . .
C4 C -0.0058(6) -0.4766(5) 0.1297(4) 0.0178(11) Uani 1 1 d . .
O4 O -0.2664(4) -0.6854(3) 0.3973(3) 0.0216(9) Uani 1 1 d . .
N4 N -0.6181(6) -0.2993(5) 0.1390(4) 0.0325(13) Uani 1 1 d . .
O4W O 0.1629(9) -0.1632(10) 0.2911(9) 0.133(5) Uani 1 1 d . .
H5WA H 0.1767 -0.1544 0.2316 0.160 Uiso 1 1 d R U
H5WB H 0.0793 -0.1693 0.3014 0.160 Uiso 1 1 d R U
O5W O 0.2375(9) -0.3866(7) 0.4459(7) 0.108(4) Uani 1 1 d . .
H2WA H 0.2174 -0.4058 0.5057 0.130 Uiso 1 1 d R U
H2WB H 0.1816 -0.4088 0.4176 0.130 Uiso 1 1 d R U
Mo5 Mo -0.21771(5) -0.07079(4) 0.61752(3) 0.01438(12) Uani 1 1 d . .
O5 O -0.2217(5) -0.4258(4) 0.3781(3) 0.0274(10) Uani 1 1 d . .
C5 C -0.2322(5) -0.3598(5) 0.1229(4) 0.0146(10) Uani 1 1 d . .
Mo6 Mo -0.35095(5) 0.20691(4) 0.20956(3) 0.01615(12) Uani 1 1 d . .
C6 C -0.3750(5) -0.3693(4) 0.1554(4) 0.0155(10) Uani 1 1 d . .
O6 O -0.0223(5) -0.3247(4) 0.2650(3) 0.0259(9) Uani 1 1 d . .
C7 C -0.4923(6) -0.2845(5) 0.1094(5) 0.0252(13) Uani 1 1 d . .
H7A H -0.4832 -0.2157 0.0567 0.030 Uiso 1 1 calc R U
O7 O 0.0159(4) -0.3626(4) 0.6492(3) 0.0225(9) Uani 1 1 d . .
O8 O -0.2673(5) 0.3233(4) 0.1819(3) 0.0289(10) Uani 1 1 d . .
O9 O -0.0684(4) -0.1152(4) 0.6901(3) 0.0241(9) Uani 1 1 d . .
C9 C -0.6279(6) -0.3978(6) 0.2172(5) 0.0312(15) Uani 1 1 d . .
H9A H -0.7146 -0.4087 0.2402 0.037 Uiso 1 1 calc R U
O10 O -0.2499(4) -0.2223(3) 0.6274(3) 0.0177(8) Uani 1 1 d . .
C10 C -0.5105(6) -0.4835(5) 0.2643(5) 0.0269(13) Uani 1 1 d . .
H10A H -0.5193 -0.5516 0.3179 0.032 Uiso 1 1 calc R U
C11 C 0.2501(7) -0.5172(6) 0.0544(5) 0.0317(14) Uani 1 1 d . .
H11A H 0.3362 -0.5287 0.0282 0.05(3) Uiso 1 1 calc R .
O12 O -0.3483(4) -0.0333(4) 0.6877(3) 0.0228(9) Uani 1 1 d . .
O13 O -0.4221(5) 0.0106(4) 0.0903(3) 0.0284(10) Uani 1 1 d . .
O14 O -0.1833(4) 0.0873(3) 0.5377(3) 0.0177(8) Uani 1 1 d . .
O15 O -0.4613(4) 0.2135(4) 0.5167(3) 0.0211(8) Uani 1 1 d . .
O16 O -0.4445(4) 0.2164(3) 0.3270(3) 0.0179(8) Uani 1 1 d . .
O18 O -0.4907(5) 0.2575(4) 0.1301(3) 0.0346(11) Uani 1 1 d . .
O19 O -0.2301(4) 0.1105(3) 0.1497(3) 0.0190(8) Uani 1 1 d . .
O20 O -0.3784(4) 0.0148(3) 0.2816(3) 0.0149(7) Uani 1 1 d . .
O21 O -0.1200(4) -0.1101(3) 0.2987(3) 0.0153(7) Uani 1 1 d . .
O22 O -0.2763(4) -0.2172(3) 0.4407(3) 0.0139(7) Uani 1 1 d . .
O23 O -0.0933(4) -0.1255(3) 0.4999(3) 0.0147(7) Uani 1 1 d . .
O24 O -0.3551(4) 0.0010(3) 0.4828(3) 0.0155(8) Uani 1 1 d . .
O25 O -0.1979(4) 0.1061(3) 0.3428(3) 0.0152(7) Uani 1 1 d . .
O26 O -0.2079(5) -0.4380(4) 0.6067(3) 0.0290(10) Uani 1 1 d . .
O27 O -0.2962(4) -0.1943(3) 0.2438(3) 0.0190(8) Uani 1 1 d . .
O28 O -0.0369(4) -0.3344(3) 0.4577(3) 0.0190(8) Uani 1 1 d . .

loop_
_atom_site_aniso_label
_atom_site_aniso_U_11
_atom_site_aniso_U_22
_atom_site_aniso_U_33
_atom_site_aniso_U_23
_atom_site_aniso_U_13
_atom_site_aniso_U_12
Mo1 0.0156(2) 0.0142(2) 0.0134(2) -0.00551(17) 0.00158(16) -0.00241(17)
Cr1 0.0105(4) 0.0097(4) 0.0116(4) -0.0039(3) 0.0018(3) -0.0017(3)
O1 0.029(2) 0.0166(18) 0.0215(19) -0.0089(16) 0.0077(17) -0.0068(16)
N1 0.013(2) 0.014(2) 0.024(2) -0.0056(18) -0.0003(17) -0.0042(17)
O1W 0.038(3) 0.093(5) 0.025(2) -0.010(3) 0.006(2) -0.025(3)
Cu1 0.0162(3) 0.0145(3) 0.0226(3) -0.0061(3) 0.0038(3) -0.0038(2)
C1 0.022(3) 0.024(3) 0.027(3) -0.008(2) 0.009(2) -0.009(2)
Mo2 0.0214(3) 0.0118(2) 0.0156(2) -0.00607(17) 0.00311(18) -0.00413(18)
N2 0.015(2) 0.014(2) 0.016(2) -0.0035(17) 0.0045(17) -0.0046(17)
Cu2 0.0130(3) 0.0173(3) 0.0174(3) 0.0013(3) 0.0011(2) -0.0026(2)
C2 0.026(3) 0.026(3) 0.037(4) -0.015(3) 0.001(3) 0.006(3)
O2W 0.021(2) 0.0189(19) 0.050(3) -0.008(2) -0.004(2) -0.0039(17)
O3 0.019(2) 0.0150(17) 0.0209(19) -0.0008(15) 0.0008(15) -0.0036(15)
Mo3 0.0137(2) 0.0118(2) 0.0142(2) -0.00232(16) 0.00085(16) -0.00247(16)
N3 0.021(2) 0.017(2) 0.018(2) -0.0080(18) 0.0051(18) -0.0040(18)
O3W 0.058(5) 0.132(7) 0.096(6) -0.046(6) 0.005(4) -0.022(5)
C3 0.027(3) 0.015(2) 0.026(3) -0.009(2) 0.007(2) -0.001(2)
Mo4 0.0130(2) 0.0137(2) 0.0177(2) -0.00647(17) 0.00529(17) -0.00411(17)
C4 0.018(3) 0.018(2) 0.017(2) -0.005(2) 0.002(2) -0.005(2)
O4 0.022(2) 0.0159(18) 0.024(2) -0.0017(16) 0.0039(16) -0.0087(16)
N4 0.020(3) 0.026(3) 0.039(3) 0.000(2) -0.002(2) 0.000(2)
O4W 0.073(6) 0.221(11) 0.230(11) -0.194(11) 0.091(7) -0.102(7)
O5W 0.104(6) 0.106(6) 0.136(7) -0.106(6) -0.079(6) 0.058(5)
Mo5 0.0121(2) 0.0170(2) 0.0137(2) -0.00553(17) 0.00268(16) -0.00317(17)
O5 0.039(3) 0.0185(19) 0.029(2) -0.0086(17) 0.0034(19) -0.0151(19)
C5 0.015(3) 0.018(2) 0.015(2) -0.0085(19) 0.0028(19) -0.008(2)
Mo6 0.0186(2) 0.0120(2) 0.0153(2) -0.00392(17) 0.00154(17) -0.00042(17)
C6 0.013(2) 0.014(2) 0.018(2) -0.0041(19) 0.0016(19) -0.0029(19)
O6 0.030(2) 0.024(2) 0.024(2) -0.0113(17) 0.0064(18) -0.0034(18)
C7 0.017(3) 0.020(3) 0.031(3) -0.002(2) -0.001(2) -0.002(2)
O7 0.019(2) 0.027(2) 0.0171(19) -0.0054(16) 0.0018(15) -0.0010(17)
O8 0.042(3) 0.0163(19) 0.031(2) -0.0098(17) 0.014(2) -0.0116(19)
O9 0.017(2) 0.029(2) 0.025(2) -0.0090(18) 0.0017(16) -0.0051(17)
C9 0.013(3) 0.034(3) 0.039(4) -0.004(3) 0.002(2) -0.005(2)
O10 0.0156(19) 0.0184(18) 0.0181(18) -0.0049(15) 0.0043(15) -0.0059(15)
C10 0.018(3) 0.023(3) 0.029(3) 0.001(2) 0.002(2) -0.002(2)
C11 0.023(3) 0.042(4) 0.034(3) -0.021(3) 0.012(3) -0.006(3)
O12 0.021(2) 0.028(2) 0.020(2) -0.0109(17) 0.0081(16) -0.0063(17)
O13 0.029(2) 0.032(2) 0.022(2) -0.0082(18) -0.0029(18) -0.0042(19)
O14 0.0163(19) 0.0154(17) 0.0211(19) -0.0065(15) 0.0024(15) -0.0038(15)
O15 0.019(2) 0.026(2) 0.021(2) -0.0119(17) 0.0077(16) -0.0065(16)
O16 0.0150(19) 0.0187(18) 0.0207(19) -0.0100(15) 0.0028(15) -0.0008(15)
O18 0.027(2) 0.043(3) 0.025(2) -0.014(2) -0.0087(19) 0.013(2)
O19 0.023(2) 0.0137(17) 0.0202(19) -0.0059(15) 0.0077(16) -0.0054(15)
O20 0.0141(18) 0.0154(17) 0.0132(17) -0.0035(14) 0.0016(14) -0.0026(14)
O21 0.0144(18) 0.0132(17) 0.0169(17) -0.0053(14) 0.0043(14) -0.0011(14)
O22 0.0143(18) 0.0134(16) 0.0129(16) -0.0025(14) 0.0016(14) -0.0057(14)
O23 0.0124(18) 0.0159(17) 0.0132(17) -0.0031(14) -0.0003(14) -0.0024(14)
O24 0.0145(19) 0.0159(17) 0.0148(17) -0.0049(14) 0.0034(14) -0.0027(14)
O25 0.0136(18) 0.0135(17) 0.0170(18) -0.0036(14) 0.0031(14) -0.0039(14)
O26 0.027(2) 0.021(2) 0.034(2) -0.0014(18) 0.0019(19) -0.0118(18)
O27 0.021(2) 0.0175(18) 0.0190(19) -0.0056(15) -0.0027(15) -0.0070(15)
O28 0.018(2) 0.0156(18) 0.0192(19) -0.0043(15) 0.0026(15) 0.0017(15)

loop_
_atom_type_symbol
_atom_type_description
_atom_type_scat_dispersion_real
_atom_type_scat_dispersion_imag
_atom_type_scat_source
C C 0.0033 0.0016 'International Tables Vol C Tables 4.2.6.8 and 6.1.1.4'
H H 0.0000 0.0000 'International Tables Vol C Tables 4.2.6.8 and 6.1.1.4'
N N 0.0061 0.0033 'International Tables Vol C Tables 4.2.6.8 and 6.1.1.4'
O O 0.0106 0.0060 'International Tables Vol C Tables 4.2.6.8 and 6.1.1.4'
Cr Cr 0.3209 0.6236 'International Tables Vol C Tables 4.2.6.8 and 6.1.1.4'
Cu Cu 0.3201 1.2651 'International Tables Vol C Tables 4.2.6.8 and 6.1.1.4'
Mo Mo -1.6832 0.6857 'International Tables Vol C Tables 4.2.6.8 and 6.1.1.4'

loop_
_geom_angle_atom_site_label_1
_geom_angle_atom_site_label_2
_geom_angle_atom_site_label_3
_geom_angle
_geom_angle_site_symmetry_1
_geom_angle_site_symmetry_3
O13 Mo1 O1 104.9(2) . .
O13 Mo1 O27 100.34(19) . .
O1 Mo1 O27 100.07(17) . .
O13 Mo1 O19 100.5(2) . .
O1 Mo1 O19 97.35(17) . .
O27 Mo1 O19 148.29(17) . .
O13 Mo1 O20 92.30(18) . .
O1 Mo1 O20 161.24(17) . .
O27 Mo1 O20 83.86(15) . .
O19 Mo1 O20 71.68(15) . .
O13 Mo1 O21 161.37(17) . .
O1 Mo1 O21 93.21(17) . .
O27 Mo1 O21 71.59(15) . .
O19 Mo1 O21 81.20(15) . .
O20 Mo1 O21 70.47(13) . .
O25 Cr1 O23 96.00(16) . .
O25 Cr1 O24 84.23(15) . .
O23 Cr1 O24 86.00(16) . .
O25 Cr1 O20 84.31(16) . .
O23 Cr1 O20 179.15(15) . .
O24 Cr1 O20 94.82(16) . .
O25 Cr1 O21 95.91(16) . .
O23 Cr1 O21 94.91(16) . .
O24 Cr1 O21 179.06(15) . .
O20 Cr1 O21 84.27(16) . .
O25 Cr1 O22 179.67(16) . .
O23 Cr1 O22 84.26(15) . .
O24 Cr1 O22 95.59(15) . .
O20 Cr1 O22 95.43(15) . .
O21 Cr1 O22 84.26(15) . .
Mo1 O1 Cu1 140.6(2) . .
C10 N1 C6 119.1(5) . .
C10 N1 Cu2 129.5(4) . .
C6 N1 Cu2 111.4(4) . .
O3 Cu1 O2W 172.17(19) . .
O3 Cu1 N3 88.02(18) . .
O2W Cu1 N3 97.66(19) . .
O3 Cu1 O1 87.44(17) . .
O2W Cu1 O1 85.57(18) . .
N3 Cu1 O1 162.84(18) . .
O3 Cu1 O1W 93.50(19) . .
O2W Cu1 O1W 91.0(2) . .
N3 Cu1 O1W 98.3(2) . .
O1 Cu1 O1W 98.5(2) . .
N3 C1 C11 122.9(5) . .
O6 Mo2 O5 105.7(2) . .
O6 Mo2 O28 100.17(19) . .
O5 Mo2 O28 101.21(19) . .
O6 Mo2 O27 99.61(19) . .
O5 Mo2 O27 96.55(19) . .
O28 Mo2 O27 148.65(16) . .
O6 Mo2 O21 89.53(17) . .
O5 Mo2 O21 162.37(18) . .
O28 Mo2 O21 84.44(15) . .
O27 Mo2 O21 71.64(14) . .
O6 Mo2 O22 158.78(17) . .
O5 Mo2 O22 95.05(18) . .
O28 Mo2 O22 70.72(14) . .
O27 Mo2 O22 82.21(15) . .
O21 Mo2 O22 70.85(13) . .
C5 N2 C4 122.1(4) . .
C5 N2 Cu2 113.6(3) . .
C4 N2 Cu2 124.2(3) . .
O4 Cu2 O7 87.94(17) . 2_546
O4 Cu2 N2 175.07(19) . .
O7 Cu2 N2 95.36(18) 2_546 .
O4 Cu2 N1 95.51(18) . .
O7 Cu2 N1 164.42(18) 2_546 .
N2 Cu2 N1 82.28(18) . .
C3 C2 C11 120.0(6) . .
C5 O3 Cu1 116.5(3) . .
O26 Mo3 O7 106.4(2) . .
O26 Mo3 O10 98.9(2) . .
O7 Mo3 O10 99.51(18) . .
O26 Mo3 O28 101.1(2) . .
O7 Mo3 O28 97.62(18) . .
O10 Mo3 O28 148.73(15) . .
O26 Mo3 O22 92.60(18) . .
O7 Mo3 O22 160.11(16) . .
O10 Mo3 O22 82.86(15) . .
O28 Mo3 O22 72.47(15) . .
O26 Mo3 O23 161.74(18) . .
O7 Mo3 O23 90.74(17) . .
O10 Mo3 O23 71.54(14) . .
O28 Mo3 O23 82.30(15) . .
O22 Mo3 O23 71.14(13) . .
C1 N3 C4 119.2(5) . .
C1 N3 Cu1 119.8(4) . .
C4 N3 Cu1 121.1(4) . .
C2 C3 C4 119.7(5) . .
O15 Mo4 O4 103.80(19) . 1_565
O15 Mo4 O16 100.19(18) . .
O4 Mo4 O16 97.53(18) 1_565 .
O15 Mo4 O14 100.84(18) . .
O4 Mo4 O14 95.94(17) 1_565 .
O16 Mo4 O14 151.46(16) . .
O15 Mo4 O24 93.18(17) . .
O4 Mo4 O24 161.85(17) 1_565 .
O16 Mo4 O24 85.53(15) . .
O14 Mo4 O24 74.27(15) . .
O15 Mo4 O25 164.24(17) . .
O4 Mo4 O25 91.17(17) 1_565 .
O16 Mo4 O25 72.55(15) . .
O14 Mo4 O25 82.15(15) . .
O24 Mo4 O25 72.60(13) . .
N3 C4 N2 121.0(5) . .
N3 C4 C3 120.5(5) . .
N2 C4 C3 118.5(5) . .
Mo4 O4 Cu2 146.4(3) 1_545 .
C7 N4 C9 118.1(5) . .
O9 Mo5 O12 105.5(2) . .
O9 Mo5 O10 100.87(19) . .
O12 Mo5 O10 99.53(18) . .
O9 Mo5 O14 94.63(18) . .
O12 Mo5 O14 100.73(18) . .
O10 Mo5 O14 150.10(16) . .
O9 Mo5 O24 159.24(17) . .
O12 Mo5 O24 93.28(17) . .
O10 Mo5 O24 84.32(15) . .
O14 Mo5 O24 72.81(15) . .
O9 Mo5 O23 89.51(17) . .
O12 Mo5 O23 164.06(17) . .
O10 Mo5 O23 71.75(14) . .
O14 Mo5 O23 83.08(15) . .
O24 Mo5 O23 72.90(13) . .
O3 C5 N2 128.8(5) . .
O3 C5 C6 117.4(5) . .
N2 C5 C6 113.7(4) . .
O18 Mo6 O8 106.4(2) . .
O18 Mo6 O19 99.7(2) . .
O8 Mo6 O19 99.49(19) . .
O18 Mo6 O16 98.9(2) . .
O8 Mo6 O16 99.94(18) . .
O19 Mo6 O16 148.03(15) . .
O18 Mo6 O20 96.5(2) . .
O8 Mo6 O20 156.62(19) . .
O19 Mo6 O20 71.43(14) . .
O16 Mo6 O20 80.79(15) . .
O18 Mo6 O25 164.8(2) . .
O8 Mo6 O25 87.24(19) . .
O19 Mo6 O25 84.30(16) . .
O16 Mo6 O25 71.56(14) . .
O20 Mo6 O25 70.70(13) . .
N1 C6 C7 120.4(5) . .
N1 C6 C5 116.0(4) . .
C7 C6 C5 123.6(5) . .
N4 C7 C6 121.3(5) . .
Mo3 O7 Cu2 165.6(3) . 2_546
N4 C9 C10 121.1(6) . .
Mo3 O10 Mo5 121.34(19) . .
N1 C10 C9 120.1(5) . .
C1 C11 C2 117.6(6) . .
Mo4 O14 Mo5 112.10(19) . .
Mo4 O16 Mo6 118.6(2) . .
Mo6 O19 Mo1 117.80(19) . .
Cr1 O20 Mo1 103.88(16) . .
Cr1 O20 Mo6 102.36(16) . .
Mo1 O20 Mo6 93.59(13) . .
Cr1 O21 Mo2 102.62(15) . .
Cr1 O21 Mo1 101.36(15) . .
Mo2 O21 Mo1 92.18(14) . .
Cr1 O22 Mo3 103.93(16) . .
Cr1 O22 Mo2 102.27(15) . .
Mo3 O22 Mo2 93.95(14) . .
Cr1 O23 Mo5 98.94(15) . .
Cr1 O23 Mo3 100.62(16) . .
Mo5 O23 Mo3 91.67(13) . .
Cr1 O24 Mo4 103.50(16) . .
Cr1 O24 Mo5 102.15(16) . .
Mo4 O24 Mo5 95.29(15) . .
Cr1 O25 Mo6 102.62(17) . .
Cr1 O25 Mo4 99.66(15) . .
Mo6 O25 Mo4 93.09(14) . .
Mo1 O27 Mo2 119.7(2) . .
Mo3 O28 Mo2 118.1(2) . .

loop_
_geom_bond_atom_site_label_1
_geom_bond_atom_site_label_2
_geom_bond_distance
_geom_bond_site_symmetry_2
Mo1 O13 1.693(4) .
Mo1 O1 1.742(4) .
Mo1 O27 1.898(4) .
Mo1 O19 1.938(4) .
Mo1 O20 2.269(4) .
Mo1 O21 2.339(4) .
Cr1 O25 1.961(4) .
Cr1 O23 1.972(4) .
Cr1 O24 1.978(4) .
Cr1 O20 1.981(4) .
Cr1 O21 1.983(4) .
Cr1 O22 1.985(4) .
O1 Cu1 1.989(4) .
N1 C10 1.334(7) .
N1 C6 1.342(6) .
N1 Cu2 2.002(5) .
O1W Cu1 2.173(5) .
Cu1 O3 1.953(4) .
Cu1 O2W 1.963(4) .
Cu1 N3 1.981(5) .
C1 N3 1.343(7) .
C1 C11 1.386(9) .
Mo2 O6 1.707(4) .
Mo2 O5 1.727(4) .
Mo2 O28 1.932(4) .
Mo2 O27 1.961(4) .
Mo2 O21 2.293(4) .
Mo2 O22 2.300(4) .
N2 C5 1.316(7) .
N2 C4 1.401(7) .
N2 Cu2 1.975(4) .
Cu2 O4 1.920(4) .
Cu2 O7 1.936(4) 2_546
C2 C3 1.359(9) .
C2 C11 1.394(9) .
O3 C5 1.255(6) .
Mo3 O26 1.700(4) .
Mo3 O7 1.736(4) .
Mo3 O10 1.906(4) .
Mo3 O28 1.927(4) .
Mo3 O22 2.227(4) .
Mo3 O23 2.334(4) .
N3 C4 1.348(7) .
C3 C4 1.407(8) .
Mo4 O15 1.716(4) .
Mo4 O4 1.767(4) 1_565
Mo4 O16 1.904(4) .
Mo4 O14 1.944(4) .
Mo4 O24 2.167(4) .
Mo4 O25 2.293(4) .
O4 Mo4 1.767(4) 1_545
N4 C7 1.332(8) .
N4 C9 1.344(8) .
Mo5 O9 1.716(4) .
Mo5 O12 1.724(4) .
Mo5 O10 1.919(4) .
Mo5 O14 1.961(4) .
Mo5 O24 2.216(4) .
Mo5 O23 2.316(4) .
C5 C6 1.491(7) .
Mo6 O18 1.692(4) .
Mo6 O8 1.722(4) .
Mo6 O19 1.936(4) .
Mo6 O16 1.965(4) .
Mo6 O20 2.282(4) .
Mo6 O25 2.292(4) .
C6 C7 1.382(7) .
O7 Cu2 1.936(4) 2_546
C9 C10 1.391(8) .
